data_7220864
loop_
_publ_author_name
'Vande Velde, Christophe M. L.'
'Zeller, Matthias'
'Azov, Vladimir A.'

_publ_section_title
;
 Thermodynamic parameters of the pedal motion in the crystal structures of
 two bromomethylated azobenzenes
;
_journal_issue 30
_journal_name_full CrystEngComm
_journal_page_first 5751
_journal_paper_doi 10.1039/C5CE00905G
_journal_volume 17
_journal_year 2015
_chemical_formula_moiety 'C14 H12 Br2 N2'
_chemical_formula_sum 'C14 H12 Br2 N2'
_chemical_formula_weight 368.08
_chemical_melting_point 419.5(5)
_chemical_name_systematic
;
 (1E)-1,2-bis[3-(Bromomethyl)phenyl]-diazene
;
_space_group_crystal_system monoclinic
_space_group_IT_number 14
_space_group_name_Hall '-P 2ybc'
_space_group_name_H-M_alt 'P 1 21/c 1'
_symmetry_space_group_name_Hall '-P 2ybc'
_symmetry_space_group_name_H-M 'P 1 21/c 1'
_atom_sites_solution_hydrogens geom
_atom_sites_solution_primary direct
_atom_sites_solution_secondary difmap
_audit_creation_method SHELXL-2013
_audit_update_record
;
2015-05-05 deposited with the CCDC.
2015-06-25 downloaded from the CCDC.
;
_cell_angle_alpha 90
_cell_angle_beta 98.597(2)
_cell_angle_gamma 90
_cell_formula_units_Z 2
_cell_length_a 13.8531(19)
_cell_length_b 4.3928(6)
_cell_length_c 11.1633(15)
_cell_measurement_reflns_used 3503
_cell_measurement_temperature 120(2)
_cell_measurement_theta_max 31.53
_cell_measurement_theta_min 2.54
_cell_volume 671.70(16)
_computing_structure_refinement 'SHELXL-2013 (Sheldrick, 2013)'
_diffrn_ambient_temperature 120(2)
_diffrn_measured_fraction_theta_full 0.993
_diffrn_measured_fraction_theta_max 0.932
_diffrn_measurement_device_type 'Bruker Smart 1000 area detector'
_diffrn_measurement_method \w-scans
_diffrn_radiation_monochromator graphite
_diffrn_radiation_source 'fine-focus sealed tube'
_diffrn_radiation_type MoK\a
_diffrn_radiation_wavelength 0.71073
_diffrn_reflns_av_R_equivalents 0.0249
_diffrn_reflns_av_unetI/netI 0.0262
_diffrn_reflns_laue_measured_fraction_full 0.993
_diffrn_reflns_laue_measured_fraction_max 0.932
_diffrn_reflns_limit_h_max 19
_diffrn_reflns_limit_h_min -20
_diffrn_reflns_limit_k_max 6
_diffrn_reflns_limit_k_min -6
_diffrn_reflns_limit_l_max 16
_diffrn_reflns_limit_l_min -16
_diffrn_reflns_number 6638
_diffrn_reflns_point_group_measured_fraction_full 0.993
_diffrn_reflns_point_group_measured_fraction_max 0.932
_diffrn_reflns_theta_full 28.000
_diffrn_reflns_theta_max 31.628
_diffrn_reflns_theta_min 2.974
_exptl_absorpt_coefficient_mu 6.017
_exptl_absorpt_correction_T_max 0.7463
_exptl_absorpt_correction_T_min 0.5332
_exptl_absorpt_correction_type multi-scan
_exptl_absorpt_process_details 'Bruker SADABS 2008-1'
_exptl_crystal_colour orange
_exptl_crystal_density_diffrn 1.820
_exptl_crystal_density_meas ?
_exptl_crystal_description plate
_exptl_crystal_F_000 360
_exptl_crystal_size_max 0.550
_exptl_crystal_size_mid 0.520
_exptl_crystal_size_min 0.470
_refine_diff_density_max 0.804
_refine_diff_density_min -0.487
_refine_diff_density_rms 0.085
_refine_ls_extinction_coef 0.0283(17)
_refine_ls_extinction_expression Fc^*^=kFc[1+0.001xFc^2^\l^3^/sin(2\q)]^-1/4^
_refine_ls_extinction_method SHELXL
_refine_ls_goodness_of_fit_ref 1.061
_refine_ls_hydrogen_treatment constr
_refine_ls_matrix_type full
_refine_ls_number_parameters 111
_refine_ls_number_reflns 2111
_refine_ls_number_restraints 21
_refine_ls_restrained_S_all 1.055
_refine_ls_R_factor_all 0.0269
_refine_ls_R_factor_gt 0.0217
_refine_ls_shift/su_max 0.000
_refine_ls_shift/su_mean 0.000
_refine_ls_structure_factor_coef Fsqd
_refine_ls_weighting_details
;
 w=1/[\s^2^(Fo^2^)+(0.0279P)^2^+0.2426P]
 where P=(Fo^2^+2Fc^2^)/3
;
_refine_ls_weighting_scheme calc
_refine_ls_wR_factor_gt 0.0538
_refine_ls_wR_factor_ref 0.0553
_reflns_Friedel_coverage 0.000
_reflns_number_gt 1839
_reflns_number_total 2111
_reflns_threshold_expression 'I > 2\s(I)'
_cod_data_source_file c5ce00905g3.cif
_cod_data_source_block 12mz120_0m
_cod_depositor_comments
;
The following automatic conversions were performed:

'_chemical_melting_point' value '419-420K' was changed to '419.5(5)'
- the average value was taken and precision was estimated.

'_exptl_crystal_density_meas' value 'not measured' was changed to '?'
- the value is perceived as not measured.

Automatic conversion script
Id: cif_fix_values 3271 2015-04-21 07:52:19Z andrius 

 Adding full bibliography for 7220863--7220879.cif.
;
_cod_database_code 7220864
_shelx_space_group_comment
;
The symmetry employed for this shelxl refinement is uniquely defined
by the following loop, which should always be used as a source of
symmetry information in preference to the above space-group names.
They are only intended as comments.
;
_shelx_estimated_absorpt_t_min 0.137
_shelx_estimated_absorpt_t_max 0.164
_shelxl_version_number 2013-2

loop_
_space_group_symop_operation_xyz
'x, y, z'
'-x, y+1/2, -z+1/2'
'-x, -y, -z'
'x, -y-1/2, z-1/2'

loop_
_atom_site_label
_atom_site_type_symbol
_atom_site_fract_x
_atom_site_fract_y
_atom_site_fract_z
_atom_site_U_iso_or_equiv
_atom_site_adp_type
_atom_site_occupancy
_atom_site_site_symmetry_order
_atom_site_calc_flag
_atom_site_refinement_flags_posn
_atom_site_refinement_flags_adp
_atom_site_refinement_flags_occupancy
_atom_site_disorder_assembly
_atom_site_disorder_group
Br1 Br 0.42693(4) 0.57960(10) 0.13792(3) 0.01712(8) Uani 0.968(2) 1 d D . P A 1
C1 C 0.34934(13) 0.8140(4) 0.00536(16) 0.0179(3) Uani 0.968(2) 1 d D . P A 1
H1A H 0.3226 0.9987 0.0392 0.022 Uiso 0.968(2) 1 calc R U P A 1
H1B H 0.3922 0.8796 -0.0532 0.022 Uiso 0.968(2) 1 calc R U P A 1
C2 C 0.26727(12) 0.6265(4) -0.05866(14) 0.0136(3) Uani 0.968(2) 1 d D . P A 1
C3 C 0.28092(13) 0.4560(5) -0.16109(16) 0.0162(3) Uani 0.968(2) 1 d D . P A 1
H3 H 0.3428 0.4552 -0.1880 0.019 Uiso 0.968(2) 1 calc R U P A 1
C4 C 0.20425(13) 0.2882(4) -0.22346(16) 0.0181(3) Uani 0.968(2) 1 d D . P A 1
H4 H 0.2137 0.1741 -0.2930 0.022 Uiso 0.968(2) 1 calc R U P A 1
C5 C 0.11363(12) 0.2878(4) -0.18382(15) 0.0158(3) Uani 0.968(2) 1 d D . P A 1
H5 H 0.0610 0.1745 -0.2265 0.019 Uiso 0.968(2) 1 calc R U P A 1
C6 C 0.10043(12) 0.4543(4) -0.08119(14) 0.0130(3) Uani 0.968(2) 1 d D . P A 1
C7 C 0.17681(12) 0.6264(4) -0.01883(14) 0.0133(3) Uani 0.968(2) 1 d D . P A 1
H7 H 0.1670 0.7423 0.0502 0.016 Uiso 0.968(2) 1 calc R U P A 1
N1 N 0.00409(11) 0.4372(3) -0.04925(13) 0.0164(3) Uani 0.968(2) 1 d D . P A 1
Br1B Br 0.4462(9) 0.591(4) 0.1358(11) 0.01712(8) Uani 0.032(2) 1 d D . P A 2
C1B C 0.3869(7) 0.781(5) -0.0189(14) 0.0179(3) Uani 0.032(2) 1 d D . P A 2
H1BA H 0.3793 1.0022 -0.0067 0.022 Uiso 0.032(2) 1 calc R U P A 2
H1BB H 0.4307 0.7519 -0.0804 0.022 Uiso 0.032(2) 1 calc R U P A 2
C2B C 0.2893(7) 0.644(5) -0.0638(12) 0.0136(3) Uani 0.032(2) 1 d D . P A 2
C3B C 0.2784(12) 0.448(8) -0.164(2) 0.0162(3) Uani 0.032(2) 1 d D . P A 2
H3B H 0.3325 0.4092 -0.2053 0.019 Uiso 0.032(2) 1 calc R U P A 2
C4B C 0.1887(13) 0.312(9) -0.205(3) 0.0181(3) Uani 0.032(2) 1 d D . P A 2
H4B H 0.1812 0.1847 -0.2741 0.022 Uiso 0.032(2) 1 calc R U P A 2
C5B C 0.1101(11) 0.362(6) -0.1426(18) 0.0158(3) Uani 0.032(2) 1 d D . P A 2
H5B H 0.0485 0.2723 -0.1705 0.019 Uiso 0.032(2) 1 calc R U P A 2
C6B C 0.1222(9) 0.545(5) -0.0395(16) 0.0130(3) Uani 0.032(2) 1 d D . P A 2
C7B C 0.2105(9) 0.696(6) -0.0025(19) 0.0133(3) Uani 0.032(2) 1 d D . P A 2
H7B H 0.2167 0.8337 0.0640 0.016 Uiso 0.032(2) 1 calc R U P A 2
N1B N 0.0392(10) 0.558(8) 0.023(2) 0.0164(3) Uani 0.032(2) 1 d D . P A 2

loop_
_atom_site_aniso_label
_atom_site_aniso_U_11
_atom_site_aniso_U_22
_atom_site_aniso_U_33
_atom_site_aniso_U_23
_atom_site_aniso_U_13
_atom_site_aniso_U_12
Br1 0.01466(16) 0.02021(11) 0.01501(9) -0.00271(6) -0.00268(9) -0.00093(12)
C1 0.0170(8) 0.0129(7) 0.0223(8) 0.0031(6) -0.0024(6) -0.0027(6)
C2 0.0151(8) 0.0115(7) 0.0133(7) 0.0029(5) -0.0015(5) -0.0006(6)
C3 0.0154(8) 0.0181(8) 0.0150(7) 0.0025(6) 0.0024(5) 0.0020(6)
C4 0.0216(9) 0.0207(8) 0.0117(7) -0.0023(6) 0.0014(6) 0.0013(7)
C5 0.0167(7) 0.0173(8) 0.0121(7) -0.0010(6) -0.0019(5) -0.0009(6)
C6 0.0128(7) 0.0152(8) 0.0103(7) 0.0021(5) -0.0004(5) 0.0006(6)
C7 0.0162(8) 0.0123(7) 0.0106(6) 0.0009(5) -0.0009(5) 0.0001(6)
N1 0.0144(7) 0.0190(7) 0.0149(6) -0.0009(5) -0.0003(5) -0.0009(6)
Br1B 0.01466(16) 0.02021(11) 0.01501(9) -0.00271(6) -0.00268(9) -0.00093(12)
C1B 0.0170(8) 0.0129(7) 0.0223(8) 0.0031(6) -0.0024(6) -0.0027(6)
C2B 0.0151(8) 0.0115(7) 0.0133(7) 0.0029(5) -0.0015(5) -0.0006(6)
C3B 0.0154(8) 0.0181(8) 0.0150(7) 0.0025(6) 0.0024(5) 0.0020(6)
C4B 0.0216(9) 0.0207(8) 0.0117(7) -0.0023(6) 0.0014(6) 0.0013(7)
C5B 0.0167(7) 0.0173(8) 0.0121(7) -0.0010(6) -0.0019(5) -0.0009(6)
C6B 0.0128(7) 0.0152(8) 0.0103(7) 0.0021(5) -0.0004(5) 0.0006(6)
C7B 0.0162(8) 0.0123(7) 0.0106(6) 0.0009(5) -0.0009(5) 0.0001(6)
N1B 0.0144(7) 0.0190(7) 0.0149(6) -0.0009(5) -0.0003(5) -0.0009(6)

loop_
_atom_type_symbol
_atom_type_description
_atom_type_scat_dispersion_real
_atom_type_scat_dispersion_imag
_atom_type_scat_source
C C 0.0033 0.0016 'International Tables Vol C Tables 4.2.6.8 and 6.1.1.4'
H H 0.0000 0.0000 'International Tables Vol C Tables 4.2.6.8 and 6.1.1.4'
N N 0.0061 0.0033 'International Tables Vol C Tables 4.2.6.8 and 6.1.1.4'
Br Br -0.2901 2.4595 'International Tables Vol C Tables 4.2.6.8 and 6.1.1.4'

loop_
_geom_angle_atom_site_label_1
_geom_angle_atom_site_label_2
_geom_angle_atom_site_label_3
_geom_angle
_geom_angle_site_symmetry_1
C2 C1 Br1 111.04(11) .
C2 C1 H1A 109.4 .
Br1 C1 H1A 109.4 .
C2 C1 H1B 109.4 .
Br1 C1 H1B 109.4 .
H1A C1 H1B 108.0 .
C7 C2 C3 119.86(15) .
C7 C2 C1 120.27(15) .
C3 C2 C1 119.85(16) .
C4 C3 C2 120.32(16) .
C4 C3 H3 119.8 .
C2 C3 H3 119.8 .
C3 C4 C5 119.94(15) .
C3 C4 H4 120.0 .
C5 C4 H4 120.0 .
C4 C5 C6 119.72(15) .
C4 C5 H5 120.1 .
C6 C5 H5 120.1 .
C5 C6 C7 120.68(15) .
C5 C6 N1 114.72(14) .
C7 C6 N1 124.58(15) .
C2 C7 C6 119.47(15) .
C2 C7 H7 120.3 .
C6 C7 H7 120.3 .
N1 N1 C6 113.94(18) 3_565
C2B C1B Br1B 111.03(18) .
C2B C1B H1BA 109.4 .
Br1B C1B H1BA 109.4 .
C2B C1B H1BB 109.4 .
Br1B C1B H1BB 109.4 .
H1BA C1B H1BB 108.0 .
C7B C2B C3B 119.82(19) .
C7B C2B C1B 120.2(2) .
C3B C2B C1B 119.8(2) .
C4B C3B C2B 120.3(2) .
C4B C3B H3B 119.8 .
C2B C3B H3B 119.8 .
C3B C4B C5B 119.9(2) .
C3B C4B H4B 120.0 .
C5B C4B H4B 120.0 .
C4B C5B C6B 119.7(2) .
C4B C5B H5B 120.2 .
C6B C5B H5B 120.2 .
C5B C6B C7B 120.6(2) .
C5B C6B N1B 114.8(2) .
C7B C6B N1B 124.6(2) .
C2B C7B C6B 119.4(2) .
C2B C7B H7B 120.3 .
C6B C7B H7B 120.3 .
N1B N1B C6B 119.8(15) 3_565

loop_
_geom_bond_atom_site_label_1
_geom_bond_atom_site_label_2
_geom_bond_distance
_geom_bond_site_symmetry_2
Br1 C1 1.9824(17) .
C1 C2 1.496(2) .
C1 H1A 0.9900 .
C1 H1B 0.9900 .
C2 C7 1.391(2) .
C2 C3 1.403(2) .
C3 C4 1.391(2) .
C3 H3 0.9500 .
C4 C5 1.392(2) .
C4 H4 0.9500 .
C5 C6 1.394(2) .
C5 H5 0.9500 .
C6 C7 1.398(2) .
C6 N1 1.434(2) .
C7 H7 0.9500 .
N1 N1 1.250(3) 3_565
Br1B C1B 1.982(2) .
C1B C2B 1.496(2) .
C1B H1BA 0.9900 .
C1B H1BB 0.9900 .
C2B C7B 1.391(2) .
C2B C3B 1.403(2) .
C3B C4B 1.391(3) .
C3B H3B 0.9500 .
C4B C5B 1.392(3) .
C4B H4B 0.9500 .
C5B C6B 1.394(2) .
C5B H5B 0.9500 .
C6B C7B 1.398(2) .
C6B N1B 1.434(2) .
C7B H7B 0.9500 .
N1B N1B 1.241(18) 3_565

loop_
_geom_torsion_atom_site_label_1
_geom_torsion_atom_site_label_2
_geom_torsion_atom_site_label_3
_geom_torsion_atom_site_label_4
_geom_torsion
_geom_torsion_site_symmetry_4
Br1 C1 C2 C7 89.58(17) .
Br1 C1 C2 C3 -92.00(18) .
C7 C2 C3 C4 0.4(3) .
C1 C2 C3 C4 -178.05(17) .
C2 C3 C4 C5 -0.4(3) .
C3 C4 C5 C6 -0.4(3) .
C4 C5 C6 C7 1.2(3) .
C4 C5 C6 N1 179.85(15) .
C3 C2 C7 C6 0.4(2) .
C1 C2 C7 C6 178.79(14) .
C5 C6 C7 C2 -1.1(2) .
N1 C6 C7 C2 -179.69(15) .
C5 C6 N1 N1 173.37(18) 3_565
C7 C6 N1 N1 -8.0(3) 3_565
Br1B C1B C2B C7B 69.2(19) .
Br1B C1B C2B C3B -107(2) .
C7B C2B C3B C4B 1(5) .
C1B C2B C3B C4B 178(3) .
C2B C3B C4B C5B -2(6) .
C3B C4B C5B C6B -1(5) .
C4B C5B C6B C7B 5(4) .
C4B C5B C6B N1B -174(3) .
C3B C2B C7B C6B 2(3) .
C1B C2B C7B C6B -174.4(18) .
C5B C6B C7B C2B -5(3) .
N1B C6B C7B C2B 174(3) .
C5B C6B N1B N1B -8(6) 3_565
C7B C6B N1B N1B 173(4) 3_565
